data_7128891
loop_
_publ_author_name
'Dhara, Debabrata'
'Pal, Pradeep Kumar'
'Dolai, Ramapada'
'Chrysochos, Nicolas'
'Rawat, Hemant'
'Elvers, Benedict J.'
'Krummenacher, Ivo'
'Braunschweig, Holger'
'Schulzke, Carola'
'Chandrasekhar, Vadapalli'
'Priyakumar, U. Deva'
'Jana, Anukul'

_publ_section_title
;
 Synthesis and reactivity of NHC-coordinated phosphinidene oxide.
;
_journal_issue 75
_journal_name_full 'Chemical communications (Cambridge, England)'
_journal_page_first 9546
_journal_page_last 9549
_journal_paper_doi 10.1039/d1cc04421d
_journal_volume 57
_journal_year 2021
_chemical_formula_moiety 'C31 H38 N2 P, F6 Sb'
_chemical_formula_sum 'C31 H38 F6 N2 P Sb'
_chemical_formula_weight 705.35
_space_group_crystal_system orthorhombic
_space_group_IT_number 34
_space_group_name_Hall 'P 2 -2n'
_space_group_name_H-M_alt 'P n n 2'
_atom_sites_solution_hydrogens mixed
_atom_sites_solution_primary dual
_atom_sites_solution_secondary difmp
_audit_creation_method SHELXL-2018/3
_audit_update_record
;
2021-08-04 deposited with the CCDC.	2021-08-18 downloaded from the CCDC.
;
_cell_angle_alpha 90
_cell_angle_beta 90
_cell_angle_gamma 90
_cell_formula_units_Z 4
_cell_length_a 38.1631(19)
_cell_length_b 9.9045(6)
_cell_length_c 8.5781(5)
_cell_measurement_reflns_used 7838
_cell_measurement_temperature 293(2)
_cell_measurement_theta_max 26.0490
_cell_measurement_theta_min 2.8430
_cell_volume 3242.4(3)
_computing_cell_refinement 'CrysAlisPro 1.171.39.29d (Rigaku OD, 2017)'
_computing_data_collection 'CrysAlisPro 1.171.39.29d (Rigaku OD, 2017)'
_computing_data_reduction 'CrysAlisPro 1.171.39.29d (Rigaku OD, 2017)'
_computing_molecular_graphics 'Olex2 (Dolomanov et al., 2009)'
_computing_publication_material 'CIFTAB (Sheldrick, 2015)'
_computing_structure_refinement 'SHELXL-2018/3 (Sheldrick, 2015)'
_computing_structure_solution 'ShelXT-2018 (Sheldrick, 2015)'
_diffrn_ambient_temperature 293(2)
_diffrn_measured_fraction_theta_full 0.997
_diffrn_measured_fraction_theta_max 0.900
_diffrn_measurement_device_type 'XtaLAB AFC12 (RINC): Kappa single'
_diffrn_measurement_method '\w scans'
_diffrn_radiation_type MoK\a
_diffrn_radiation_wavelength 0.71073
_diffrn_reflns_av_R_equivalents 0.1157
_diffrn_reflns_av_unetI/netI 0.0863
_diffrn_reflns_Laue_measured_fraction_full 0.997
_diffrn_reflns_Laue_measured_fraction_max 0.900
_diffrn_reflns_limit_h_max 47
_diffrn_reflns_limit_h_min -51
_diffrn_reflns_limit_k_max 12
_diffrn_reflns_limit_k_min -11
_diffrn_reflns_limit_l_max 11
_diffrn_reflns_limit_l_min -11
_diffrn_reflns_number 24941
_diffrn_reflns_point_group_measured_fraction_full 0.980
_diffrn_reflns_point_group_measured_fraction_max 0.833
_diffrn_reflns_theta_full 25.242
_diffrn_reflns_theta_max 28.909
_diffrn_reflns_theta_min 2.864
_diffrn_source 'fine-focus sealed X-ray tube'
_exptl_absorpt_coefficient_mu 0.957
_exptl_absorpt_correction_T_max 1.00000
_exptl_absorpt_correction_T_min 0.92167
_exptl_absorpt_correction_type multi-scan
_exptl_absorpt_process_details
;
CrysAlisPro 1.171.39.29d (Rigaku Oxford Diffraction, 2017)
Empirical absorption correction using spherical harmonics,
 implemented in SCALE3 ABSPACK scaling algorithm.
;
_exptl_crystal_colour yellow
_exptl_crystal_density_diffrn 1.445
_exptl_crystal_description block
_exptl_crystal_F_000 1432
_exptl_crystal_size_max 0.250
_exptl_crystal_size_mid 0.210
_exptl_crystal_size_min 0.160
_refine_diff_density_max 0.663
_refine_diff_density_min -0.462
_refine_diff_density_rms 0.073
_refine_ls_abs_structure_details
;
 Flack x determined using 1632 quotients [(I+)-(I-)]/[(I+)+(I-)]
 (Parsons, Flack and Wagner, Acta Cryst. B69 (2013) 249-259).
;
_refine_ls_abs_structure_Flack 0.00(3)
_refine_ls_extinction_method none
_refine_ls_goodness_of_fit_ref 1.014
_refine_ls_hydrogen_treatment mixed
_refine_ls_matrix_type full
_refine_ls_number_parameters 515
_refine_ls_number_reflns 7122
_refine_ls_number_restraints 922
_refine_ls_restrained_S_all 0.989
_refine_ls_R_factor_all 0.0940
_refine_ls_R_factor_gt 0.0624
_refine_ls_shift/su_max 0.001
_refine_ls_shift/su_mean 0.000
_refine_ls_structure_factor_coef Fsqd
_refine_ls_weighting_details 'w=1/[\s^2^(Fo^2^)+(0.0923P)^2^+0.1900P] where P=(Fo^2^+2Fc^2^)/3'
_refine_ls_weighting_scheme calc
_refine_ls_wR_factor_gt 0.1564
_refine_ls_wR_factor_ref 0.1737
_reflns_Friedel_coverage 0.740
_reflns_Friedel_fraction_full 0.959
_reflns_Friedel_fraction_max 0.757
_reflns_number_gt 4681
_reflns_number_total 7122
_reflns_threshold_expression 'I > 2\s(I)'
_cod_data_source_file d1cc04421d2.cif
_cod_data_source_block AJ1026
_cod_depositor_comments 'Adding full bibliography for 7128887--7128892.cif.'
_cod_database_code 7128891
_shelx_shelxl_version_number 2018/3
_shelx_space_group_comment
;
The symmetry employed for this shelxl refinement is uniquely defined
by the following loop, which should always be used as a source of
symmetry information in preference to the above space-group names.
They are only intended as comments.
;
_shelx_estimated_absorpt_t_min 0.796
_shelx_estimated_absorpt_t_max 0.862

loop_
_space_group_symop_operation_xyz
'x, y, z'
'-x, -y, z'
'x+1/2, -y+1/2, z+1/2'
'-x+1/2, y+1/2, z+1/2'

loop_
_atom_site_label
_atom_site_type_symbol
_atom_site_fract_x
_atom_site_fract_y
_atom_site_fract_z
_atom_site_U_iso_or_equiv
_atom_site_adp_type
_atom_site_occupancy
_atom_site_site_symmetry_order
_atom_site_calc_flag
_atom_site_refinement_flags_posn
_atom_site_refinement_flags_adp
_atom_site_refinement_flags_occupancy
_atom_site_disorder_assembly
_atom_site_disorder_group
P1 P 0.40584(4) 0.13028(18) 0.4537(3) 0.0798(6) Uani 1 1 d . . . . .
H1 H 0.420(2) 0.010(10) 0.344(14) 0.120 Uiso 1 1 d . U . . .
N1 N 0.3339(4) 0.1641(17) 0.545(2) 0.065(3) Uani 0.58(2) 1 d D U P A 1
N2 N 0.3446(4) -0.014(2) 0.405(3) 0.069(3) Uani 0.58(2) 1 d D U P A 1
C1 C 0.3592(4) 0.098(3) 0.469(5) 0.068(3) Uani 0.58(2) 1 d D U P A 1
C2 C 0.3088(4) -0.0076(19) 0.433(2) 0.071(3) Uani 0.58(2) 1 d D U P A 1
C3 C 0.3019(4) 0.099(2) 0.510(3) 0.073(4) Uani 0.58(2) 1 d D U P A 1
C4 C 0.3389(6) 0.279(2) 0.647(3) 0.094(5) Uani 0.58(2) 1 d D U P A 1
H4A H 0.316608 0.307865 0.686812 0.140 Uiso 0.58(2) 1 calc R U P A 1
H4B H 0.353878 0.253878 0.731754 0.140 Uiso 0.58(2) 1 calc R U P A 1
H4C H 0.349451 0.351604 0.589351 0.140 Uiso 0.58(2) 1 calc R U P A 1
C5 C 0.2681(4) 0.154(3) 0.571(3) 0.105(6) Uani 0.58(2) 1 d D U P A 1
H5A H 0.272331 0.237586 0.624625 0.157 Uiso 0.58(2) 1 calc R U P A 1
H5B H 0.252358 0.169853 0.485388 0.157 Uiso 0.58(2) 1 calc R U P A 1
H5C H 0.257784 0.090290 0.641518 0.157 Uiso 0.58(2) 1 calc R U P A 1
C6 C 0.2843(5) -0.112(2) 0.372(3) 0.101(6) Uani 0.58(2) 1 d D U P A 1
H6A H 0.297356 -0.180307 0.318042 0.152 Uiso 0.58(2) 1 calc R U P A 1
H6B H 0.271588 -0.151649 0.456468 0.152 Uiso 0.58(2) 1 calc R U P A 1
H6C H 0.268081 -0.070324 0.300462 0.152 Uiso 0.58(2) 1 calc R U P A 1
C7 C 0.3636(7) -0.126(2) 0.331(4) 0.103(7) Uani 0.58(2) 1 d D U P A 1
H7A H 0.347104 -0.192119 0.295065 0.155 Uiso 0.58(2) 1 calc R U P A 1
H7B H 0.376791 -0.092144 0.243781 0.155 Uiso 0.58(2) 1 calc R U P A 1
H7C H 0.379204 -0.166022 0.405048 0.155 Uiso 0.58(2) 1 calc R U P A 1
N1' N 0.3381(5) 0.206(2) 0.554(4) 0.072(4) Uani 0.42(2) 1 d D U P A 2
N2' N 0.3376(5) 0.019(3) 0.420(4) 0.068(4) Uani 0.42(2) 1 d D U P A 2
C1' C 0.3586(6) 0.115(5) 0.485(7) 0.069(4) Uani 0.42(2) 1 d D U P A 2
C2' C 0.3038(5) 0.043(3) 0.476(3) 0.071(4) Uani 0.42(2) 1 d D U P A 2
C3' C 0.3035(5) 0.155(3) 0.553(3) 0.073(4) Uani 0.42(2) 1 d D U P A 2
C4' C 0.3511(8) 0.317(2) 0.648(3) 0.078(6) Uani 0.42(2) 1 d D U P A 2
H4D H 0.331721 0.369545 0.685325 0.118 Uiso 0.42(2) 1 calc R U P A 2
H4E H 0.364068 0.281921 0.734859 0.118 Uiso 0.42(2) 1 calc R U P A 2
H4F H 0.366144 0.372995 0.585676 0.118 Uiso 0.42(2) 1 calc R U P A 2
C5' C 0.2732(6) 0.229(4) 0.626(5) 0.115(7) Uani 0.42(2) 1 d D U P A 2
H5D H 0.281545 0.309288 0.675453 0.172 Uiso 0.42(2) 1 calc R U P A 2
H5E H 0.256544 0.251820 0.546516 0.172 Uiso 0.42(2) 1 calc R U P A 2
H5F H 0.262211 0.171538 0.701984 0.172 Uiso 0.42(2) 1 calc R U P A 2
C6' C 0.2736(7) -0.045(3) 0.429(4) 0.103(8) Uani 0.42(2) 1 d D U P A 2
H6D H 0.282184 -0.121902 0.372153 0.155 Uiso 0.42(2) 1 calc R U P A 2
H6E H 0.261442 -0.075265 0.520421 0.155 Uiso 0.42(2) 1 calc R U P A 2
H6F H 0.257893 0.005545 0.364078 0.155 Uiso 0.42(2) 1 calc R U P A 2
C7' C 0.3505(8) -0.098(2) 0.335(4) 0.088(8) Uani 0.42(2) 1 d D U P A 2
H7D H 0.331079 -0.151431 0.299524 0.132 Uiso 0.42(2) 1 calc R U P A 2
H7E H 0.364008 -0.068616 0.246666 0.132 Uiso 0.42(2) 1 calc R U P A 2
H7F H 0.365066 -0.151666 0.402169 0.132 Uiso 0.42(2) 1 calc R U P A 2
C8 C 0.41100(17) 0.3019(6) 0.3716(11) 0.0717(19) Uani 1 1 d . . . . .
C9 C 0.39061(17) 0.3558(7) 0.2540(9) 0.0676(18) Uani 1 1 d . . . . .
C10 C 0.3977(2) 0.4836(8) 0.1934(11) 0.085(2) Uani 1 1 d . . . . .
H10 H 0.383782 0.519843 0.114991 0.103 Uiso 1 1 calc R U . . .
C11 C 0.4262(2) 0.5563(9) 0.2524(13) 0.102(3) Uani 1 1 d . . . . .
H11 H 0.431104 0.642438 0.215145 0.122 Uiso 1 1 calc R U . . .
C12 C 0.4470(2) 0.4994(8) 0.3662(14) 0.098(3) Uani 1 1 d . . . . .
H12 H 0.465970 0.548315 0.404038 0.117 Uiso 1 1 calc R U . . .
C13 C 0.44066(16) 0.3738(7) 0.4252(10) 0.0714(18) Uani 1 1 d . . . . .
C14 C 0.46592(18) 0.3149(7) 0.5402(14) 0.081(3) Uani 1 1 d . . . . .
C15 C 0.49143(19) 0.2258(8) 0.4873(14) 0.087(3) Uani 1 1 d . . . . .
C16 C 0.5155(2) 0.1698(10) 0.593(2) 0.112(4) Uani 1 1 d . . . . .
H16 H 0.532798 0.111978 0.556330 0.134 Uiso 1 1 calc R U . . .
C17 C 0.5141(3) 0.1987(10) 0.752(2) 0.118(6) Uani 1 1 d . . . . .
C18 C 0.4895(2) 0.2893(9) 0.799(2) 0.112(3) Uani 1 1 d . . . . .
H18 H 0.488367 0.312491 0.903613 0.134 Uiso 1 1 calc R U . . .
C19 C 0.4656(2) 0.3493(8) 0.6946(13) 0.087(2) Uani 1 1 d . . . . .
C20 C 0.4393(2) 0.4491(11) 0.7575(16) 0.117(4) Uani 1 1 d . . . . .
H20A H 0.443235 0.535815 0.710675 0.175 Uiso 1 1 calc R U . . .
H20B H 0.441958 0.456205 0.868527 0.175 Uiso 1 1 calc R U . . .
H20C H 0.416047 0.418816 0.733448 0.175 Uiso 1 1 calc R U . . .
C21 C 0.5406(4) 0.1352(16) 0.856(3) 0.183(8) Uani 1 1 d . . . . .
H21A H 0.548687 0.052474 0.810606 0.274 Uiso 1 1 calc R U . . .
H21B H 0.530072 0.116525 0.955765 0.274 Uiso 1 1 calc R U . . .
H21C H 0.559983 0.195666 0.870085 0.274 Uiso 1 1 calc R U . . .
C22 C 0.4944(2) 0.1951(8) 0.319(2) 0.101(3) Uani 1 1 d . . . . .
H22A H 0.474574 0.142150 0.287030 0.151 Uiso 1 1 calc R U . . .
H22B H 0.515534 0.145459 0.300345 0.151 Uiso 1 1 calc R U . . .
H22C H 0.494861 0.277926 0.261029 0.151 Uiso 1 1 calc R U . . .
C23 C 0.35975(18) 0.2812(7) 0.1792(10) 0.0684(18) Uani 1 1 d . . . . .
C24 C 0.32539(18) 0.3284(8) 0.2052(10) 0.0709(19) Uani 1 1 d . . . . .
C25 C 0.29791(19) 0.2552(10) 0.1446(11) 0.080(2) Uani 1 1 d . . . . .
H25 H 0.275141 0.282941 0.166146 0.096 Uiso 1 1 calc R U . . .
C26 C 0.3027(2) 0.1450(11) 0.0553(12) 0.085(3) Uani 1 1 d . . . . .
C27 C 0.3364(2) 0.1049(10) 0.0186(15) 0.095(3) Uani 1 1 d . . . . .
H27 H 0.339768 0.032528 -0.048708 0.113 Uiso 1 1 calc R U . . .
C28 C 0.3654(2) 0.1718(8) 0.0813(12) 0.077(2) Uani 1 1 d . . . . .
C29 C 0.4028(2) 0.1281(11) 0.0346(17) 0.110(3) Uani 1 1 d . . . . .
H29A H 0.401580 0.051137 -0.033193 0.166 Uiso 1 1 calc R U . . .
H29B H 0.414295 0.201115 -0.018635 0.166 Uiso 1 1 calc R U . . .
H29C H 0.415903 0.105010 0.126397 0.166 Uiso 1 1 calc R U . . .
C30 C 0.2714(3) 0.0620(12) -0.0110(16) 0.128(4) Uani 1 1 d . . . . .
H30A H 0.264075 -0.003744 0.064563 0.193 Uiso 1 1 calc R U . . .
H30B H 0.278478 0.016946 -0.104912 0.193 Uiso 1 1 calc R U . . .
H30C H 0.252202 0.121726 -0.033523 0.193 Uiso 1 1 calc R U . . .
C31 C 0.3173(2) 0.4529(8) 0.2932(14) 0.093(2) Uani 1 1 d . . . . .
H31A H 0.315818 0.527768 0.222416 0.140 Uiso 1 1 calc R U . . .
H31B H 0.335485 0.469546 0.368099 0.140 Uiso 1 1 calc R U . . .
H31C H 0.295317 0.442317 0.346294 0.140 Uiso 1 1 calc R U . . .
Sb1 Sb 0.33354(2) 0.69694(6) 0.80198(12) 0.0961(3) Uani 1 1 d . U . . .
F1 F 0.3282(6) 0.750(3) 1.0059(17) 0.163(6) Uani 0.597(12) 1 d D U P B 1
F2 F 0.3327(5) 0.6480(19) 0.5981(15) 0.149(5) Uani 0.597(12) 1 d D U P B 1
F3 F 0.2919(4) 0.7972(14) 0.7613(18) 0.160(6) Uani 0.597(12) 1 d D U P B 1
F4 F 0.3048(5) 0.5513(13) 0.840(2) 0.169(6) Uani 0.597(12) 1 d D U P B 1
F5 F 0.3695(4) 0.5979(18) 0.834(2) 0.182(6) Uani 0.597(12) 1 d D U P B 1
F6 F 0.3572(4) 0.8541(18) 0.759(2) 0.153(5) Uani 0.597(12) 1 d D U P B 1
F1' F 0.3123(8) 0.743(4) 0.978(3) 0.179(9) Uani 0.403(12) 1 d D U P B 2
F2' F 0.3620(7) 0.627(2) 0.644(3) 0.159(7) Uani 0.403(12) 1 d D U P B 2
F3' F 0.3353(8) 0.8569(19) 0.737(2) 0.146(7) Uani 0.403(12) 1 d D U P B 2
F4' F 0.3759(5) 0.724(3) 0.921(3) 0.156(7) Uani 0.403(12) 1 d D U P B 2
F5' F 0.3402(8) 0.5141(19) 0.881(3) 0.174(7) Uani 0.403(12) 1 d D U P B 2
F6' F 0.2961(5) 0.646(3) 0.711(3) 0.197(8) Uani 0.403(12) 1 d D U P B 2

loop_
_atom_site_aniso_label
_atom_site_aniso_U_11
_atom_site_aniso_U_22
_atom_site_aniso_U_33
_atom_site_aniso_U_23
_atom_site_aniso_U_13
_atom_site_aniso_U_12
P1 0.0535(8) 0.0606(9) 0.1253(17) 0.0242(11) -0.0033(10) 0.0024(7)
N1 0.065(5) 0.057(7) 0.074(6) 0.024(5) 0.006(5) 0.001(5)
N2 0.058(5) 0.060(8) 0.087(7) 0.021(6) 0.007(5) -0.008(5)
C1 0.060(5) 0.062(8) 0.080(8) 0.017(6) 0.003(5) -0.001(5)
C2 0.061(5) 0.070(7) 0.080(7) 0.021(6) -0.005(5) -0.008(5)
C3 0.062(5) 0.073(9) 0.086(8) 0.023(6) 0.008(5) -0.004(6)
C4 0.082(10) 0.090(12) 0.108(11) -0.006(9) 0.028(9) -0.015(8)
C5 0.072(7) 0.125(14) 0.117(13) 0.022(11) 0.029(8) 0.010(9)
C6 0.087(9) 0.096(11) 0.120(13) 0.020(9) -0.007(9) -0.042(8)
C7 0.107(13) 0.066(11) 0.137(16) -0.006(11) 0.000(11) 0.008(9)
N1' 0.059(6) 0.064(9) 0.092(8) 0.016(7) -0.002(6) 0.002(6)
N2' 0.064(7) 0.061(8) 0.078(7) 0.021(6) 0.003(6) -0.003(6)
C1' 0.058(6) 0.063(9) 0.085(9) 0.020(7) 0.000(7) -0.003(6)
C2' 0.059(6) 0.066(9) 0.088(9) 0.024(7) 0.006(6) -0.008(6)
C3' 0.059(6) 0.071(8) 0.089(9) 0.019(7) 0.005(6) 0.003(6)
C4' 0.092(14) 0.053(10) 0.090(11) 0.010(8) 0.003(11) 0.001(9)
C5' 0.074(10) 0.121(15) 0.149(17) 0.008(14) 0.023(11) 0.025(11)
C6' 0.091(13) 0.112(18) 0.106(18) 0.013(15) -0.012(14) -0.033(14)
C7' 0.102(18) 0.031(9) 0.13(2) 0.033(8) 0.019(15) 0.002(10)
C8 0.045(3) 0.055(3) 0.116(6) 0.011(3) 0.006(3) 0.002(3)
C9 0.059(3) 0.060(3) 0.084(5) 0.007(3) 0.004(3) 0.006(3)
C10 0.070(4) 0.085(5) 0.101(6) 0.026(4) 0.002(4) -0.001(4)
C11 0.087(5) 0.076(5) 0.142(9) 0.026(5) -0.011(5) -0.020(4)
C12 0.061(4) 0.064(4) 0.168(9) 0.016(5) -0.012(5) -0.008(3)
C13 0.052(3) 0.060(3) 0.103(5) 0.009(4) -0.007(3) 0.001(3)
C14 0.049(4) 0.056(4) 0.139(8) 0.010(4) -0.012(4) -0.005(3)
C15 0.054(4) 0.074(5) 0.133(8) 0.005(5) -0.007(4) -0.004(3)
C16 0.055(4) 0.077(5) 0.203(14) 0.025(7) -0.021(6) 0.004(4)
C17 0.077(6) 0.086(6) 0.191(18) 0.018(7) -0.045(8) -0.004(4)
C18 0.075(5) 0.108(6) 0.152(9) 0.029(7) -0.030(8) -0.012(5)
C19 0.065(4) 0.070(4) 0.126(8) -0.010(5) -0.019(4) -0.003(3)
C20 0.079(5) 0.107(6) 0.165(12) -0.034(6) -0.012(6) 0.011(5)
C21 0.124(9) 0.162(11) 0.26(2) 0.033(13) -0.094(12) 0.023(9)
C22 0.061(4) 0.074(4) 0.167(11) 0.000(6) 0.002(7) 0.000(3)
C23 0.057(4) 0.064(4) 0.083(5) 0.016(3) 0.001(3) 0.008(3)
C24 0.055(3) 0.085(5) 0.072(5) 0.022(4) -0.003(3) 0.007(3)
C25 0.061(4) 0.091(5) 0.088(5) 0.015(5) -0.007(4) 0.013(4)
C26 0.075(5) 0.096(6) 0.083(5) 0.037(5) -0.022(4) -0.013(4)
C27 0.098(6) 0.073(5) 0.113(8) -0.001(5) -0.021(5) 0.000(4)
C28 0.072(4) 0.065(4) 0.093(6) 0.007(4) 0.002(4) 0.009(3)
C29 0.081(5) 0.109(7) 0.141(9) -0.025(6) 0.013(6) 0.015(5)
C30 0.126(8) 0.116(8) 0.143(11) 0.023(7) -0.049(8) -0.043(7)
C31 0.071(4) 0.101(5) 0.108(5) 0.008(6) 0.007(5) 0.026(4)
Sb1 0.1057(5) 0.1054(5) 0.0772(4) -0.0022(4) -0.0046(4) 0.0128(3)
F1 0.246(18) 0.169(11) 0.074(6) -0.019(7) -0.010(7) 0.043(11)
F2 0.228(15) 0.143(9) 0.075(6) -0.012(6) 0.002(6) -0.016(9)
F3 0.136(7) 0.180(10) 0.163(13) 0.010(8) -0.047(8) 0.061(7)
F4 0.211(11) 0.119(7) 0.177(13) -0.012(7) 0.079(11) -0.017(7)
F5 0.156(9) 0.210(12) 0.181(13) -0.010(11) -0.035(9) 0.096(8)
F6 0.156(10) 0.158(9) 0.144(13) -0.020(8) 0.008(9) -0.044(8)
F1' 0.187(15) 0.220(17) 0.131(14) -0.025(13) 0.060(13) 0.023(17)
F2' 0.186(14) 0.153(13) 0.138(12) -0.007(10) 0.057(11) 0.052(13)
F3' 0.28(2) 0.095(7) 0.064(7) 0.005(7) -0.040(11) 0.051(10)
F4' 0.134(10) 0.184(14) 0.151(13) 0.042(11) -0.050(9) -0.029(10)
F5' 0.26(2) 0.108(8) 0.153(15) 0.037(10) -0.002(13) -0.015(10)
F6' 0.127(10) 0.274(19) 0.191(18) -0.025(17) -0.055(10) -0.013(13)

loop_
_atom_type_symbol
_atom_type_description
_atom_type_scat_dispersion_real
_atom_type_scat_dispersion_imag
_atom_type_scat_source
C C 0.0033 0.0016 'International Tables Vol C Tables 4.2.6.8 and 6.1.1.4'
H H 0.0000 0.0000 'International Tables Vol C Tables 4.2.6.8 and 6.1.1.4'
F F 0.0171 0.0103 'International Tables Vol C Tables 4.2.6.8 and 6.1.1.4'
N N 0.0061 0.0033 'International Tables Vol C Tables 4.2.6.8 and 6.1.1.4'
P P 0.1023 0.0942 'International Tables Vol C Tables 4.2.6.8 and 6.1.1.4'
Sb Sb -0.5866 1.5461 'International Tables Vol C Tables 4.2.6.8 and 6.1.1.4'

loop_
_geom_angle_atom_site_label_1
_geom_angle_atom_site_label_2
_geom_angle_atom_site_label_3
_geom_angle
_geom_angle_site_symmetry_1
_geom_angle_site_symmetry_3
_geom_angle_publ_flag
C1 P1 C8 107.0(15) . . ?
C1' P1 C8 104(2) . . ?
C1 P1 H1 104(3) . . ?
C1' P1 H1 111(3) . . ?
C8 P1 H1 115(4) . . ?
C1 N1 C3 107.6(14) . . ?
C1 N1 C4 125.7(13) . . ?
C3 N1 C4 126.7(14) . . ?
C1 N2 C2 107.2(12) . . ?
C1 N2 C7 126.3(14) . . ?
C2 N2 C7 126.4(14) . . ?
N1 C1 N2 107.5(12) . . ?
N1 C1 P1 131.2(12) . . ?
N2 C1 P1 121.1(12) . . ?
C3 C2 N2 109.2(12) . . ?
C3 C2 C6 129.1(16) . . ?
N2 C2 C6 121.7(16) . . ?
C2 C3 N1 107.9(12) . . ?
C2 C3 C5 131.2(17) . . ?
N1 C3 C5 120.7(19) . . ?
N1 C4 H4A 109.5 . . ?
N1 C4 H4B 109.5 . . ?
H4A C4 H4B 109.5 . . ?
N1 C4 H4C 109.5 . . ?
H4A C4 H4C 109.5 . . ?
H4B C4 H4C 109.5 . . ?
C3 C5 H5A 109.5 . . ?
C3 C5 H5B 109.5 . . ?
H5A C5 H5B 109.5 . . ?
C3 C5 H5C 109.5 . . ?
H5A C5 H5C 109.5 . . ?
H5B C5 H5C 109.5 . . ?
C2 C6 H6A 109.5 . . ?
C2 C6 H6B 109.5 . . ?
H6A C6 H6B 109.5 . . ?
C2 C6 H6C 109.5 . . ?
H6A C6 H6C 109.5 . . ?
H6B C6 H6C 109.5 . . ?
N2 C7 H7A 109.5 . . ?
N2 C7 H7B 109.5 . . ?
H7A C7 H7B 109.5 . . ?
N2 C7 H7C 109.5 . . ?
H7A C7 H7C 109.5 . . ?
H7B C7 H7C 109.5 . . ?
C1' N1' C3' 107.8(17) . . ?
C1' N1' C4' 124.0(18) . . ?
C3' N1' C4' 126(2) . . ?
C1' N2' C2' 106.9(16) . . ?
C1' N2' C7' 124.0(17) . . ?
C2' N2' C7' 128.0(18) . . ?
N1' C1' N2' 107.8(16) . . ?
N1' C1' P1 125.9(18) . . ?
N2' C1' P1 125.4(16) . . ?
C3' C2' N2' 108.9(15) . . ?
C3' C2' C6' 129(2) . . ?
N2' C2' C6' 122(2) . . ?
C2' C3' N1' 107.5(15) . . ?
C2' C3' C5' 129(2) . . ?
N1' C3' C5' 123(2) . . ?
N1' C4' H4D 109.5 . . ?
N1' C4' H4E 109.5 . . ?
H4D C4' H4E 109.5 . . ?
N1' C4' H4F 109.5 . . ?
H4D C4' H4F 109.5 . . ?
H4E C4' H4F 109.5 . . ?
C3' C5' H5D 109.5 . . ?
C3' C5' H5E 109.5 . . ?
H5D C5' H5E 109.5 . . ?
C3' C5' H5F 109.5 . . ?
H5D C5' H5F 109.5 . . ?
H5E C5' H5F 109.5 . . ?
C2' C6' H6D 109.5 . . ?
C2' C6' H6E 109.5 . . ?
H6D C6' H6E 109.5 . . ?
C2' C6' H6F 109.5 . . ?
H6D C6' H6F 109.5 . . ?
H6E C6' H6F 109.5 . . ?
N2' C7' H7D 109.5 . . ?
N2' C7' H7E 109.5 . . ?
H7D C7' H7E 109.5 . . ?
N2' C7' H7F 109.5 . . ?
H7D C7' H7F 109.5 . . ?
H7E C7' H7F 109.5 . . ?
C9 C8 C13 119.6(6) . . ?
C9 C8 P1 125.0(5) . . ?
C13 C8 P1 115.1(6) . . ?
C8 C9 C10 120.9(7) . . ?
C8 C9 C23 123.6(6) . . ?
C10 C9 C23 115.6(6) . . ?
C9 C10 C11 118.9(8) . . ?
C9 C10 H10 120.5 . . ?
C11 C10 H10 120.5 . . ?
C12 C11 C10 119.5(7) . . ?
C12 C11 H11 120.2 . . ?
C10 C11 H11 120.2 . . ?
C13 C12 C11 122.3(7) . . ?
C13 C12 H12 118.9 . . ?
C11 C12 H12 118.9 . . ?
C12 C13 C8 118.7(7) . . ?
C12 C13 C14 119.0(6) . . ?
C8 C13 C14 122.3(6) . . ?
C19 C14 C15 118.7(9) . . ?
C19 C14 C13 122.4(8) . . ?
C15 C14 C13 118.9(10) . . ?
C14 C15 C16 119.8(12) . . ?
C14 C15 C22 120.1(9) . . ?
C16 C15 C22 120.0(10) . . ?
C17 C16 C15 121.8(11) . . ?
C17 C16 H16 119.1 . . ?
C15 C16 H16 119.1 . . ?
C18 C17 C16 116.8(12) . . ?
C18 C17 C21 124.7(18) . . ?
C16 C17 C21 118.4(14) . . ?
C17 C18 C19 122.6(17) . . ?
C17 C18 H18 118.7 . . ?
C19 C18 H18 118.7 . . ?
C14 C19 C18 120.2(10) . . ?
C14 C19 C20 121.1(9) . . ?
C18 C19 C20 118.7(12) . . ?
C19 C20 H20A 109.5 . . ?
C19 C20 H20B 109.5 . . ?
H20A C20 H20B 109.5 . . ?
C19 C20 H20C 109.5 . . ?
H20A C20 H20C 109.5 . . ?
H20B C20 H20C 109.5 . . ?
C17 C21 H21A 109.5 . . ?
C17 C21 H21B 109.5 . . ?
H21A C21 H21B 109.5 . . ?
C17 C21 H21C 109.5 . . ?
H21A C21 H21C 109.5 . . ?
H21B C21 H21C 109.5 . . ?
C15 C22 H22A 109.5 . . ?
C15 C22 H22B 109.5 . . ?
H22A C22 H22B 109.5 . . ?
C15 C22 H22C 109.5 . . ?
H22A C22 H22C 109.5 . . ?
H22B C22 H22C 109.5 . . ?
C28 C23 C24 120.0(7) . . ?
C28 C23 C9 120.7(6) . . ?
C24 C23 C9 119.3(7) . . ?
C25 C24 C23 118.3(8) . . ?
C25 C24 C31 118.2(7) . . ?
C23 C24 C31 123.5(7) . . ?
C26 C25 C24 122.5(7) . . ?
C26 C25 H25 118.7 . . ?
C24 C25 H25 118.7 . . ?
C25 C26 C27 119.3(8) . . ?
C25 C26 C30 122.0(9) . . ?
C27 C26 C30 118.7(11) . . ?
C26 C27 C28 120.9(10) . . ?
C26 C27 H27 119.5 . . ?
C28 C27 H27 119.5 . . ?
C23 C28 C27 118.6(8) . . ?
C23 C28 C29 121.3(8) . . ?
C27 C28 C29 120.0(9) . . ?
C28 C29 H29A 109.5 . . ?
C28 C29 H29B 109.5 . . ?
H29A C29 H29B 109.5 . . ?
C28 C29 H29C 109.5 . . ?
H29A C29 H29C 109.5 . . ?
H29B C29 H29C 109.5 . . ?
C26 C30 H30A 109.5 . . ?
C26 C30 H30B 109.5 . . ?
H30A C30 H30B 109.5 . . ?
C26 C30 H30C 109.5 . . ?
H30A C30 H30C 109.5 . . ?
H30B C30 H30C 109.5 . . ?
C24 C31 H31A 109.5 . . ?
C24 C31 H31B 109.5 . . ?
H31A C31 H31B 109.5 . . ?
C24 C31 H31C 109.5 . . ?
H31A C31 H31C 109.5 . . ?
H31B C31 H31C 109.5 . . ?
F3' Sb1 F6' 99.2(13) . . ?
F3' Sb1 F1' 93.5(14) . . ?
F6' Sb1 F1' 94.6(14) . . ?
F5 Sb1 F2 91.0(9) . . ?
F5 Sb1 F1 95.6(9) . . ?
F2 Sb1 F1 172.6(8) . . ?
F5 Sb1 F6 97.1(9) . . ?
F2 Sb1 F6 92.4(8) . . ?
F1 Sb1 F6 90.3(10) . . ?
F5 Sb1 F4 90.0(9) . . ?
F2 Sb1 F4 87.3(7) . . ?
F1 Sb1 F4 89.2(10) . . ?
F6 Sb1 F4 172.8(9) . . ?
F3' Sb1 F2' 94.8(11) . . ?
F6' Sb1 F2' 92.7(12) . . ?
F1' Sb1 F2' 168.0(14) . . ?
F5 Sb1 F3 176.3(8) . . ?
F2 Sb1 F3 87.0(8) . . ?
F1 Sb1 F3 86.3(8) . . ?
F6 Sb1 F3 86.1(8) . . ?
F4 Sb1 F3 86.8(7) . . ?
F3' Sb1 F4' 90.7(10) . . ?
F6' Sb1 F4' 170.1(14) . . ?
F1' Sb1 F4' 84.2(12) . . ?
F2' Sb1 F4' 87.0(11) . . ?
F3' Sb1 F5' 170.2(12) . . ?
F6' Sb1 F5' 89.6(12) . . ?
F1' Sb1 F5' 90.0(14) . . ?
F2' Sb1 F5' 80.4(11) . . ?
F4' Sb1 F5' 80.6(10) . . ?

loop_
_geom_bond_atom_site_label_1
_geom_bond_atom_site_label_2
_geom_bond_distance
_geom_bond_site_symmetry_2
_geom_bond_publ_flag
P1 C1 1.814(16) . ?
P1 C1' 1.83(2) . ?
P1 C8 1.851(6) . ?
P1 H1 1.62(11) . ?
N1 C1 1.335(16) . ?
N1 C3 1.410(18) . ?
N1 C4 1.45(2) . ?
N2 C1 1.357(16) . ?
N2 C2 1.392(16) . ?
N2 C7 1.467(19) . ?
C2 C3 1.28(2) . ?
C2 C6 1.488(19) . ?
C3 C5 1.49(2) . ?
C4 H4A 0.9600 . ?
C4 H4B 0.9600 . ?
C4 H4C 0.9600 . ?
C5 H5A 0.9600 . ?
C5 H5B 0.9600 . ?
C5 H5C 0.9600 . ?
C6 H6A 0.9600 . ?
C6 H6B 0.9600 . ?
C6 H6C 0.9600 . ?
C7 H7A 0.9600 . ?
C7 H7B 0.9600 . ?
C7 H7C 0.9600 . ?
N1' C1' 1.330(19) . ?
N1' C3' 1.41(2) . ?
N1' C4' 1.45(2) . ?
N2' C1' 1.36(2) . ?
N2' C2' 1.39(2) . ?
N2' C7' 1.46(2) . ?
C2' C3' 1.30(3) . ?
C2' C6' 1.50(2) . ?
C3' C5' 1.50(2) . ?
C4' H4D 0.9600 . ?
C4' H4E 0.9600 . ?
C4' H4F 0.9600 . ?
C5' H5D 0.9600 . ?
C5' H5E 0.9600 . ?
C5' H5F 0.9600 . ?
C6' H6D 0.9600 . ?
C6' H6E 0.9600 . ?
C6' H6F 0.9600 . ?
C7' H7D 0.9600 . ?
C7' H7E 0.9600 . ?
C7' H7F 0.9600 . ?
C8 C9 1.381(11) . ?
C8 C13 1.414(10) . ?
C9 C10 1.395(11) . ?
C9 C23 1.531(11) . ?
C10 C11 1.399(12) . ?
C10 H10 0.9300 . ?
C11 C12 1.377(13) . ?
C11 H11 0.9300 . ?
C12 C13 1.365(11) . ?
C12 H12 0.9300 . ?
C13 C14 1.497(12) . ?
C14 C19 1.368(14) . ?
C14 C15 1.390(13) . ?
C15 C16 1.406(16) . ?
C15 C22 1.48(2) . ?
C16 C17 1.39(2) . ?
C16 H16 0.9300 . ?
C17 C18 1.360(18) . ?
C17 C21 1.489(17) . ?
C18 C19 1.407(15) . ?
C18 H18 0.9300 . ?
C19 C20 1.508(13) . ?
C20 H20A 0.9600 . ?
C20 H20B 0.9600 . ?
C20 H20C 0.9600 . ?
C21 H21A 0.9600 . ?
C21 H21B 0.9600 . ?
C21 H21C 0.9600 . ?
C22 H22A 0.9600 . ?
C22 H22B 0.9600 . ?
C22 H22C 0.9600 . ?
C23 C28 1.388(12) . ?
C23 C24 1.410(10) . ?
C24 C25 1.377(12) . ?
C24 C31 1.479(13) . ?
C25 C26 1.346(15) . ?
C25 H25 0.9300 . ?
C26 C27 1.379(13) . ?
C26 C30 1.560(13) . ?
C27 C28 1.400(13) . ?
C27 H27 0.9300 . ?
C28 C29 1.545(12) . ?
C29 H29A 0.9600 . ?
C29 H29B 0.9600 . ?
C29 H29C 0.9600 . ?
C30 H30A 0.9600 . ?
C30 H30B 0.9600 . ?
C30 H30C 0.9600 . ?
C31 H31A 0.9600 . ?
C31 H31B 0.9600 . ?
C31 H31C 0.9600 . ?
Sb1 F3' 1.682(18) . ?
Sb1 F6' 1.702(18) . ?
Sb1 F5 1.710(10) . ?
Sb1 F1' 1.77(2) . ?
Sb1 F2 1.815(13) . ?
Sb1 F1 1.837(14) . ?
Sb1 F6 1.837(15) . ?
Sb1 F4 1.842(12) . ?
Sb1 F2' 1.871(16) . ?
Sb1 F3 1.907(10) . ?
Sb1 F4' 1.932(16) . ?
Sb1 F5' 1.951(18) . ?
